data_4085061
loop_
_publ_author_name
'Ge, Fang'
'Kehr, Gerald'
'Daniliuc, Constantin G.'
'Erker, Gerhard'

_publ_section_title
;
 Reactions of Boroles Formed by 1,1-Carboboration
;
_journal_issue 1
_journal_name_full Organometallics
_journal_page_first 229
_journal_paper_doi 10.1021/om501085j
_journal_volume 34
_journal_year 2015
_chemical_formula_sum 'C42 H26 B2 Cl2 F14 N2 Si'
_chemical_formula_weight 945.26
_chemical_name_systematic
; 
 ? 
;
_space_group_IT_number 14
_symmetry_cell_setting monoclinic
_symmetry_space_group_name_Hall '-P 2yn'
_symmetry_space_group_name_H-M 'P 1 21/n 1'
_atom_sites_solution_hydrogens geom
_atom_sites_solution_primary direct
_atom_sites_solution_secondary difmap
_audit_creation_method SHELXL-97
_cell_angle_alpha 90.00
_cell_angle_beta 93.0120(10)
_cell_angle_gamma 90.00
_cell_formula_units_Z 4
_cell_length_a 9.9195(3)
_cell_length_b 20.1849(6)
_cell_length_c 20.2529(6)
_cell_measurement_reflns_used 6474
_cell_measurement_temperature 223(2)
_cell_measurement_theta_max 68.25
_cell_measurement_theta_min 0.88
_cell_volume 4049.5(2)
_computing_cell_refinement 'Collect (Nonius B.V., 1998)'
_computing_data_collection 'Collect (Nonius B.V., 1998)'
_computing_data_reduction 'Denzo-SMN (Otwinowski & Minor, 1997)'
_computing_molecular_graphics 'XP (BrukerAXS, 2000)'
_computing_publication_material 'SHELXL-97 (Sheldrick, 1997)'
_computing_structure_refinement 'SHELXL-97 (Sheldrick, 1997)'
_computing_structure_solution 'SHELXS-97 (Sheldrick, 1990)'
_diffrn_ambient_temperature 223(2)
_diffrn_measured_fraction_theta_full 0.972
_diffrn_measured_fraction_theta_max 0.972
_diffrn_measurement_device_type 'Nonius KappaCCD APEXII'
_diffrn_measurement_method '\w and \f scans'
_diffrn_radiation_monochromator graphite
_diffrn_radiation_source 'fine-focus sealed tube'
_diffrn_radiation_type CuK\a
_diffrn_radiation_wavelength 1.54178
_diffrn_reflns_av_R_equivalents 0.044
_diffrn_reflns_av_sigmaI/netI 0.0302
_diffrn_reflns_limit_h_max 11
_diffrn_reflns_limit_h_min 0
_diffrn_reflns_limit_k_max 23
_diffrn_reflns_limit_k_min 0
_diffrn_reflns_limit_l_max 23
_diffrn_reflns_limit_l_min -23
_diffrn_reflns_number 25215
_diffrn_reflns_theta_full 67.21
_diffrn_reflns_theta_max 67.21
_diffrn_reflns_theta_min 3.09
_exptl_absorpt_coefficient_mu 2.632
_exptl_absorpt_correction_T_max 0.7976
_exptl_absorpt_correction_T_min 0.6079
_exptl_absorpt_correction_type multi-scan
_exptl_absorpt_process_details 'Denzo (Otwinowski, Borek, Majewski & Minor, 2003)'
_exptl_crystal_colour 'pale yellow'
_exptl_crystal_density_diffrn 1.550
_exptl_crystal_density_method 'not measured'
_exptl_crystal_description prism
_exptl_crystal_F_000 1904
_exptl_crystal_size_max 0.21
_exptl_crystal_size_mid 0.11
_exptl_crystal_size_min 0.09
_refine_diff_density_max 0.583
_refine_diff_density_min -0.384
_refine_diff_density_rms 0.048
_refine_ls_extinction_method none
_refine_ls_goodness_of_fit_ref 1.042
_refine_ls_hydrogen_treatment constr
_refine_ls_matrix_type full
_refine_ls_number_parameters 599
_refine_ls_number_reflns 7034
_refine_ls_number_restraints 61
_refine_ls_restrained_S_all 1.069
_refine_ls_R_factor_all 0.0606
_refine_ls_R_factor_gt 0.0492
_refine_ls_shift/su_max 0.000
_refine_ls_shift/su_mean 0.000
_refine_ls_structure_factor_coef Fsqd
_refine_ls_weighting_details 'calc w=1/[\s^2^(Fo^2^)+(0.0608P)^2^+2.6956P] where P=(Fo^2^+2Fc^2^)/3'
_refine_ls_weighting_scheme calc
_refine_ls_wR_factor_gt 0.1248
_refine_ls_wR_factor_ref 0.1332
_reflns_number_gt 5754
_reflns_number_total 7034
_reflns_threshold_expression >2sigma(I)
_cod_data_source_file om501085j_si_002.cif
_cod_data_source_block erk7373
_cod_depositor_comments 'Adding full bibliography for 4085059--4085063.cif.'
_cod_original_sg_symbol_H-M P21/n
_cod_database_code 4085061

loop_
_symmetry_equiv_pos_as_xyz
'x, y, z'
'-x+1/2, y+1/2, -z+1/2'
'-x, -y, -z'
'x-1/2, -y-1/2, z-1/2'

loop_
_atom_site_label
_atom_site_type_symbol
_atom_site_fract_x
_atom_site_fract_y
_atom_site_fract_z
_atom_site_U_iso_or_equiv
_atom_site_adp_type
_atom_site_occupancy
_atom_site_symmetry_multiplicity
_atom_site_calc_flag
_atom_site_refinement_flags
_atom_site_disorder_assembly
_atom_site_disorder_group
Si1 Si 0.32608(7) 0.35167(4) 0.01129(4) 0.04635(19) Uani 1 1 d . . .
B2 B 0.0780(3) 0.18080(14) -0.17286(13) 0.0374(6) Uani 1 1 d . . .
B1 B 0.1074(3) 0.24315(14) 0.01490(13) 0.0368(6) Uani 1 1 d . . .
C4 C 0.2181(2) 0.28366(12) -0.02624(12) 0.0375(5) Uani 1 1 d . . .
C3 C 0.1973(2) 0.25992(12) -0.08895(12) 0.0360(5) Uani 1 1 d . . .
C2 C 0.0910(2) 0.20727(11) -0.09753(11) 0.0346(5) Uani 1 1 d . . .
C1 C 0.0257(2) 0.20002(12) -0.04127(11) 0.0365(5) Uani 1 1 d . . .
C5 C 0.2971(4) 0.35762(19) 0.10236(15) 0.0687(9) Uani 1 1 d . . .
H5A H 0.2078 0.3755 0.1084 0.103 Uiso 1 1 calc R . .
H5B H 0.3644 0.3866 0.1235 0.103 Uiso 1 1 calc R . .
H5C H 0.3042 0.3139 0.1221 0.103 Uiso 1 1 calc R . .
C6 C 0.5112(3) 0.3350(2) 0.0066(2) 0.0748(10) Uani 1 1 d . . .
H6A H 0.5396 0.3030 0.0403 0.112 Uiso 1 1 calc R . .
H6B H 0.5611 0.3759 0.0139 0.112 Uiso 1 1 calc R . .
H6C H 0.5287 0.3175 -0.0367 0.112 Uiso 1 1 calc R . .
C7 C 0.2792(3) 0.43515(15) -0.02262(17) 0.0644(8) Uani 1 1 d . . .
H7A H 0.2787 0.4340 -0.0705 0.097 Uiso 1 1 calc R . .
H7B H 0.3445 0.4677 -0.0059 0.097 Uiso 1 1 calc R . .
H7C H 0.1901 0.4472 -0.0090 0.097 Uiso 1 1 calc R . .
N11 N 0.00803(19) 0.29433(10) 0.04950(10) 0.0383(4) Uani 1 1 d . . .
C12 C -0.0212(3) 0.29721(14) 0.11325(13) 0.0467(6) Uani 1 1 d . . .
H12 H 0.0201 0.2671 0.1434 0.056 Uiso 1 1 calc R . .
C13 C -0.1108(3) 0.34356(15) 0.13568(15) 0.0564(7) Uani 1 1 d . . .
H13 H -0.1303 0.3446 0.1806 0.068 Uiso 1 1 calc R . .
C14 C -0.1710(3) 0.38784(15) 0.09246(16) 0.0580(7) Uani 1 1 d . . .
H14 H -0.2323 0.4195 0.1071 0.070 Uiso 1 1 calc R . .
C15 C -0.1399(3) 0.38515(15) 0.02713(15) 0.0539(7) Uani 1 1 d . . .
H15 H -0.1792 0.4154 -0.0035 0.065 Uiso 1 1 calc R . .
C16 C -0.0516(3) 0.33820(13) 0.00707(13) 0.0457(6) Uani 1 1 d . . .
H16 H -0.0318 0.3364 -0.0378 0.055 Uiso 1 1 calc R . .
C41 C 0.1647(2) 0.24027(12) -0.20553(12) 0.0382(5) Uani 1 1 d . . .
C42 C 0.2396(2) 0.27666(12) -0.15650(12) 0.0368(5) Uani 1 1 d . . .
F43 F 0.40681(15) 0.35900(8) -0.13109(8) 0.0560(4) Uani 1 1 d . . .
C43 C 0.3290(2) 0.32492(13) -0.17571(13) 0.0412(6) Uani 1 1 d . . .
F44 F 0.42588(16) 0.38814(8) -0.25960(8) 0.0588(4) Uani 1 1 d . . .
C44 C 0.3406(3) 0.34014(13) -0.24159(14) 0.0450(6) Uani 1 1 d . . .
F45 F 0.27143(18) 0.32466(9) -0.35301(8) 0.0647(5) Uani 1 1 d . . .
C45 C 0.2631(3) 0.30723(14) -0.28883(13) 0.0465(6) Uani 1 1 d . . .
F46 F 0.10284(17) 0.22738(9) -0.31999(7) 0.0599(4) Uani 1 1 d . . .
C46 C 0.1772(3) 0.25772(14) -0.27079(12) 0.0442(6) Uani 1 1 d . . .
C51 C -0.0833(2) 0.17701(12) -0.19577(12) 0.0386(5) Uani 1 1 d . . .
F52 F -0.09439(17) 0.29362(9) -0.20709(13) 0.0840(7) Uani 1 1 d . . .
C52 C -0.1572(3) 0.23440(14) -0.20688(15) 0.0523(7) Uani 1 1 d . . .
F53 F -0.36040(19) 0.29457(11) -0.22586(15) 0.1084(9) Uani 1 1 d . . .
C53 C -0.2960(3) 0.23652(16) -0.21518(17) 0.0622(8) Uani 1 1 d . . .
F54 F -0.50492(16) 0.18064(11) -0.21769(11) 0.0797(6) Uani 1 1 d . . .
C54 C -0.3689(3) 0.17928(16) -0.21242(15) 0.0548(7) Uani 1 1 d . . .
F55 F -0.37183(16) 0.06372(9) -0.20135(10) 0.0705(5) Uani 1 1 d . . .
C55 C -0.3013(3) 0.12067(14) -0.20329(14) 0.0487(6) Uani 1 1 d . . .
F56 F -0.10530(15) 0.06015(8) -0.18559(9) 0.0597(4) Uani 1 1 d . . .
C56 C -0.1625(2) 0.12038(13) -0.19572(12) 0.0420(6) Uani 1 1 d . . .
C61 C 0.1636(2) 0.11157(12) -0.18435(12) 0.0374(5) Uani 1 1 d . . .
F62 F 0.06237(16) 0.09514(8) -0.29160(7) 0.0542(4) Uani 1 1 d . . .
C62 C 0.1525(2) 0.07609(13) -0.24301(12) 0.0395(5) Uani 1 1 d . . .
F63 F 0.20961(17) -0.01080(8) -0.31503(7) 0.0575(4) Uani 1 1 d . . .
C63 C 0.2276(3) 0.02082(13) -0.25653(12) 0.0428(6) Uani 1 1 d . . .
F64 F 0.39693(16) -0.05603(8) -0.22180(9) 0.0605(4) Uani 1 1 d . . .
C64 C 0.3218(3) -0.00218(13) -0.21014(13) 0.0442(6) Uani 1 1 d . . .
F65 F 0.43081(15) 0.00869(8) -0.10527(8) 0.0585(4) Uani 1 1 d . . .
C65 C 0.3377(2) 0.03070(13) -0.15104(13) 0.0431(6) Uani 1 1 d . . .
C66 C 0.2610(2) 0.08586(13) -0.13963(12) 0.0395(5) Uani 1 1 d . . .
C31 C -0.0935(2) 0.15712(13) -0.03327(12) 0.0413(6) Uani 1 1 d . . .
C32 C -0.2211(3) 0.18482(17) -0.02884(16) 0.0608(8) Uani 1 1 d . . .
H32 H -0.2308 0.2311 -0.0306 0.073 Uiso 1 1 calc R . .
F33 F 0.28847(16) 0.11517(8) -0.08007(7) 0.0572(4) Uani 1 1 d . . .
C33 C -0.3338(3) 0.1459(2) -0.02191(19) 0.0795(11) Uani 1 1 d . . .
H33 H -0.4191 0.1659 -0.0202 0.095 Uiso 1 1 calc R . .
C34 C -0.3223(4) 0.0789(2) -0.01752(17) 0.0820(12) Uani 1 1 d . . .
H34 H -0.3991 0.0526 -0.0121 0.098 Uiso 1 1 calc R . .
C35 C -0.1986(5) 0.05028(19) -0.02103(19) 0.0828(11) Uani 1 1 d . . .
H35 H -0.1901 0.0040 -0.0178 0.099 Uiso 1 1 calc R . .
C36 C -0.0850(3) 0.08893(16) -0.02939(17) 0.0640(8) Uani 1 1 d . . .
H36 H -0.0006 0.0683 -0.0325 0.077 Uiso 1 1 calc R . .
N21 N 0.1728(2) 0.19259(10) 0.06822(10) 0.0415(5) Uani 1 1 d . . .
C22 C 0.3081(3) 0.18399(16) 0.07260(15) 0.0566(7) Uani 1 1 d . . .
H22 H 0.3630 0.2135 0.0502 0.068 Uiso 1 1 calc R . .
C23 C 0.3675(3) 0.13341(19) 0.10886(18) 0.0734(10) Uani 1 1 d . . .
H23 H 0.4619 0.1287 0.1115 0.088 Uiso 1 1 calc R . .
C24 C 0.2882(4) 0.08968(18) 0.14130(17) 0.0737(10) Uani 1 1 d . . .
H24 H 0.3274 0.0544 0.1657 0.088 Uiso 1 1 calc R . .
C25 C 0.1504(3) 0.09832(15) 0.13750(15) 0.0616(8) Uani 1 1 d . . .
H25 H 0.0944 0.0693 0.1599 0.074 Uiso 1 1 calc R . .
C26 C 0.0956(3) 0.14972(13) 0.10075(13) 0.0473(6) Uani 1 1 d . . .
H26 H 0.0014 0.1552 0.0982 0.057 Uiso 1 1 calc R . .
C71 C 0.1908(10) 0.5432(9) 0.1739(6) 0.135(4) Uani 0.713(12) 1 d PDU A 1
H71A H 0.1785 0.5795 0.2051 0.162 Uiso 0.713(12) 1 calc PR A 1
H71B H 0.2065 0.5028 0.1999 0.162 Uiso 0.713(12) 1 calc PR A 1
Cl1 Cl 0.0469(5) 0.5338(4) 0.1286(3) 0.161(2) Uani 0.713(12) 1 d PDU A 1
Cl2 Cl 0.3287(3) 0.5587(2) 0.13397(19) 0.1547(14) Uani 0.713(12) 1 d PDU A 1
C71A C 0.1638(15) 0.5521(14) 0.1798(10) 0.084(5) Uani 0.287(12) 1 d PDU A 2
H71C H 0.1443 0.5403 0.2253 0.100 Uiso 0.287(12) 1 calc PR A 2
H71D H 0.1530 0.6002 0.1754 0.100 Uiso 0.287(12) 1 calc PR A 2
Cl1A Cl 0.0499(7) 0.5154(6) 0.1286(5) 0.101(3) Uani 0.287(12) 1 d PDU A 2
Cl2A Cl 0.3267(9) 0.5328(8) 0.1679(9) 0.169(5) Uani 0.287(12) 1 d PDU A 2

loop_
_atom_site_aniso_label
_atom_site_aniso_U_11
_atom_site_aniso_U_22
_atom_site_aniso_U_33
_atom_site_aniso_U_23
_atom_site_aniso_U_13
_atom_site_aniso_U_12
Si1 0.0407(4) 0.0515(4) 0.0462(4) 0.0010(3) -0.0036(3) -0.0065(3)
B2 0.0333(14) 0.0415(15) 0.0374(14) 0.0001(12) 0.0026(11) 0.0027(12)
B1 0.0335(13) 0.0409(15) 0.0366(14) 0.0002(11) 0.0070(11) 0.0021(11)
C4 0.0318(12) 0.0406(13) 0.0402(13) 0.0030(10) 0.0017(9) 0.0029(10)
C3 0.0295(11) 0.0401(13) 0.0387(12) 0.0034(10) 0.0054(9) 0.0046(10)
C2 0.0301(11) 0.0341(12) 0.0397(12) 0.0017(10) 0.0034(9) 0.0033(9)
C1 0.0331(12) 0.0388(13) 0.0381(12) 0.0015(10) 0.0065(10) 0.0026(10)
C5 0.074(2) 0.079(2) 0.0514(17) -0.0030(16) -0.0099(15) -0.0214(18)
C6 0.0434(16) 0.093(3) 0.087(2) 0.017(2) -0.0073(15) -0.0079(17)
C7 0.075(2) 0.0529(18) 0.0656(19) -0.0014(15) 0.0068(16) -0.0039(16)
N11 0.0350(10) 0.0410(11) 0.0389(11) -0.0020(9) 0.0034(8) -0.0001(9)
C12 0.0507(15) 0.0488(15) 0.0410(13) -0.0022(12) 0.0077(11) 0.0023(12)
C13 0.0576(17) 0.0603(18) 0.0529(16) -0.0085(14) 0.0162(13) 0.0068(14)
C14 0.0519(16) 0.0550(18) 0.0680(19) -0.0112(15) 0.0119(14) 0.0097(14)
C15 0.0522(16) 0.0507(16) 0.0587(17) 0.0024(13) 0.0009(13) 0.0122(13)
C16 0.0429(14) 0.0499(15) 0.0443(14) 0.0010(12) 0.0013(11) 0.0093(12)
C41 0.0317(12) 0.0445(14) 0.0386(12) 0.0023(10) 0.0051(10) 0.0063(10)
C42 0.0298(11) 0.0401(13) 0.0409(13) 0.0036(10) 0.0072(10) 0.0055(10)
F43 0.0535(9) 0.0589(10) 0.0563(9) -0.0013(8) 0.0088(7) -0.0191(8)
C43 0.0352(12) 0.0411(14) 0.0479(14) 0.0014(11) 0.0069(11) 0.0010(11)
F44 0.0575(9) 0.0550(10) 0.0663(10) 0.0124(8) 0.0253(8) -0.0055(8)
C44 0.0385(13) 0.0423(14) 0.0558(16) 0.0124(12) 0.0172(12) 0.0044(11)
F45 0.0767(11) 0.0766(12) 0.0424(8) 0.0173(8) 0.0172(8) 0.0012(9)
C45 0.0484(15) 0.0524(16) 0.0399(13) 0.0095(12) 0.0126(11) 0.0102(13)
F46 0.0681(10) 0.0742(11) 0.0372(8) 0.0021(7) 0.0003(7) -0.0076(9)
C46 0.0413(13) 0.0499(15) 0.0418(13) 0.0019(11) 0.0050(11) 0.0059(12)
C51 0.0353(12) 0.0451(14) 0.0357(12) 0.0003(10) 0.0035(10) 0.0034(11)
F52 0.0468(10) 0.0443(10) 0.161(2) 0.0108(11) 0.0118(11) 0.0080(8)
C52 0.0410(14) 0.0455(16) 0.0705(18) 0.0036(13) 0.0047(13) 0.0011(12)
F53 0.0508(11) 0.0753(14) 0.199(3) 0.0337(16) 0.0070(13) 0.0262(10)
C53 0.0389(15) 0.063(2) 0.084(2) 0.0090(16) 0.0003(14) 0.0164(14)
F54 0.0336(9) 0.1019(15) 0.1031(15) -0.0021(12) -0.0030(9) 0.0035(9)
C54 0.0314(13) 0.073(2) 0.0598(17) -0.0018(15) -0.0013(12) 0.0018(14)
F55 0.0465(9) 0.0693(12) 0.0959(14) -0.0066(10) 0.0067(9) -0.0171(8)
C55 0.0391(14) 0.0567(17) 0.0502(15) -0.0048(13) 0.0023(11) -0.0089(13)
F56 0.0460(9) 0.0445(9) 0.0888(12) 0.0081(8) 0.0059(8) -0.0004(7)
C56 0.0399(13) 0.0454(15) 0.0407(13) 0.0016(11) 0.0026(10) 0.0019(11)
C61 0.0318(12) 0.0426(14) 0.0382(12) -0.0002(10) 0.0049(9) 0.0000(10)
F62 0.0612(9) 0.0622(10) 0.0382(8) -0.0034(7) -0.0078(7) 0.0120(8)
C62 0.0377(13) 0.0451(14) 0.0357(12) 0.0018(10) 0.0023(10) 0.0010(11)
F63 0.0754(11) 0.0512(9) 0.0464(8) -0.0127(7) 0.0071(7) 0.0015(8)
C63 0.0482(14) 0.0410(14) 0.0398(13) -0.0063(11) 0.0082(11) -0.0037(11)
F64 0.0629(10) 0.0444(9) 0.0749(11) -0.0060(8) 0.0103(8) 0.0158(8)
C64 0.0399(13) 0.0368(13) 0.0568(15) -0.0006(12) 0.0111(11) 0.0035(11)
F65 0.0506(9) 0.0637(10) 0.0602(10) 0.0047(8) -0.0086(7) 0.0179(8)
C65 0.0333(12) 0.0469(15) 0.0491(14) 0.0048(12) 0.0017(11) 0.0040(11)
C66 0.0354(12) 0.0457(14) 0.0374(12) -0.0028(11) 0.0017(10) 0.0011(11)
C31 0.0409(13) 0.0499(15) 0.0337(12) -0.0014(11) 0.0075(10) -0.0077(11)
C32 0.0424(15) 0.067(2) 0.074(2) -0.0090(16) 0.0155(14) -0.0068(14)
F33 0.0556(9) 0.0683(11) 0.0461(8) -0.0135(8) -0.0125(7) 0.0182(8)
C33 0.0489(18) 0.110(3) 0.082(2) -0.014(2) 0.0244(16) -0.026(2)
C34 0.080(3) 0.110(3) 0.0561(19) 0.004(2) 0.0089(17) -0.056(2)
C35 0.103(3) 0.061(2) 0.084(3) 0.0085(18) -0.005(2) -0.036(2)
C36 0.0649(19) 0.0503(17) 0.077(2) 0.0037(15) 0.0011(16) -0.0108(15)
N21 0.0420(11) 0.0411(11) 0.0418(11) 0.0019(9) 0.0052(9) 0.0064(9)
C22 0.0447(15) 0.0640(19) 0.0614(18) 0.0144(14) 0.0055(13) 0.0118(14)
C23 0.0575(19) 0.088(3) 0.075(2) 0.0280(19) 0.0077(16) 0.0265(18)
C24 0.085(2) 0.074(2) 0.064(2) 0.0241(17) 0.0156(17) 0.0343(19)
C25 0.078(2) 0.0532(17) 0.0555(17) 0.0133(14) 0.0231(15) 0.0156(16)
C26 0.0502(15) 0.0472(15) 0.0457(14) 0.0031(12) 0.0141(12) 0.0066(12)
C71 0.151(7) 0.148(8) 0.107(6) -0.014(5) 0.008(6) 0.001(6)
Cl1 0.141(3) 0.210(5) 0.135(3) 0.025(3) 0.028(2) -0.047(3)
Cl2 0.1310(18) 0.206(3) 0.124(2) 0.025(2) -0.0264(15) -0.101(2)
C71A 0.111(9) 0.083(8) 0.058(7) -0.001(6) 0.019(7) -0.021(7)
Cl1A 0.052(3) 0.138(5) 0.114(5) -0.048(4) 0.017(2) -0.034(2)
Cl2A 0.137(5) 0.177(8) 0.192(9) -0.053(6) -0.006(5) -0.001(5)

loop_
_atom_type_symbol
_atom_type_description
_atom_type_scat_dispersion_real
_atom_type_scat_dispersion_imag
_atom_type_scat_source
C C 0.0181 0.0091 'International Tables Vol C Tables 4.2.6.8 and 6.1.1.4'
H H 0.0000 0.0000 'International Tables Vol C Tables 4.2.6.8 and 6.1.1.4'
B B 0.0090 0.0039 'International Tables Vol C Tables 4.2.6.8 and 6.1.1.4'
F F 0.0727 0.0534 'International Tables Vol C Tables 4.2.6.8 and 6.1.1.4'
Si Si 0.2541 0.3302 'International Tables Vol C Tables 4.2.6.8 and 6.1.1.4'
Cl Cl 0.3639 0.7018 'International Tables Vol C Tables 4.2.6.8 and 6.1.1.4'
N N 0.0311 0.0180 'International Tables Vol C Tables 4.2.6.8 and 6.1.1.4'

loop_
_geom_angle_atom_site_label_1
_geom_angle_atom_site_label_2
_geom_angle_atom_site_label_3
_geom_angle
C7 Si1 C6 111.64(16)
C7 Si1 C4 112.63(13)
C6 Si1 C4 112.84(15)
C7 Si1 C5 104.73(16)
C6 Si1 C5 105.13(17)
C4 Si1 C5 109.25(13)
C2 B2 C41 96.99(19)
C2 B2 C51 108.07(19)
C41 B2 C51 116.4(2)
C2 B2 C61 113.28(19)
C41 B2 C61 106.10(19)
C51 B2 C61 114.8(2)
N21 B1 N11 110.54(18)
N21 B1 C1 107.6(2)
N11 B1 C1 110.81(19)
N21 B1 C4 113.89(19)
N11 B1 C4 110.1(2)
C1 B1 C4 103.69(19)
C3 C4 B1 103.1(2)
C3 C4 Si1 133.58(19)
B1 C4 Si1 122.99(17)
C4 C3 C42 137.7(2)
C4 C3 C2 115.3(2)
C42 C3 C2 106.50(19)
C1 C2 C3 110.2(2)
C1 C2 B2 138.1(2)
C3 C2 B2 111.36(19)
C2 C1 C31 125.3(2)
C2 C1 B1 106.9(2)
C31 C1 B1 127.7(2)
Si1 C5 H5A 109.5
Si1 C5 H5B 109.5
H5A C5 H5B 109.5
Si1 C5 H5C 109.5
H5A C5 H5C 109.5
H5B C5 H5C 109.5
Si1 C6 H6A 109.5
Si1 C6 H6B 109.5
H6A C6 H6B 109.5
Si1 C6 H6C 109.5
H6A C6 H6C 109.5
H6B C6 H6C 109.5
Si1 C7 H7A 109.5
Si1 C7 H7B 109.5
H7A C7 H7B 109.5
Si1 C7 H7C 109.5
H7A C7 H7C 109.5
H7B C7 H7C 109.5
C12 N11 C16 118.4(2)
C12 N11 B1 127.9(2)
C16 N11 B1 113.7(2)
N11 C12 C13 121.4(3)
N11 C12 H12 119.3
C13 C12 H12 119.3
C14 C13 C12 119.9(3)
C14 C13 H13 120.0
C12 C13 H13 120.0
C13 C14 C15 118.6(3)
C13 C14 H14 120.7
C15 C14 H14 120.7
C16 C15 C14 119.5(3)
C16 C15 H15 120.2
C14 C15 H15 120.2
N11 C16 C15 122.2(3)
N11 C16 H16 118.9
C15 C16 H16 118.9
C46 C41 C42 118.0(2)
C46 C41 B2 130.5(2)
C42 C41 B2 111.4(2)
C43 C42 C41 119.2(2)
C43 C42 C3 129.2(2)
C41 C42 C3 111.4(2)
F43 C43 C44 117.5(2)
F43 C43 C42 121.5(2)
C44 C43 C42 121.0(2)
F44 C44 C45 119.8(2)
F44 C44 C43 120.4(2)
C45 C44 C43 119.7(2)
F45 C45 C44 119.0(2)
F45 C45 C46 120.9(3)
C44 C45 C46 120.0(2)
F46 C46 C45 117.0(2)
F46 C46 C41 121.1(2)
C45 C46 C41 121.9(2)
C52 C51 C56 113.3(2)
C52 C51 B2 120.4(2)
C56 C51 B2 125.5(2)
F52 C52 C53 115.5(2)
F52 C52 C51 120.1(2)
C53 C52 C51 124.3(3)
F53 C53 C54 119.6(2)
F53 C53 C52 120.6(3)
C54 C53 C52 119.8(3)
F54 C54 C53 120.6(3)
F54 C54 C55 120.6(3)
C53 C54 C55 118.7(2)
F55 C55 C54 119.4(2)
F55 C55 C56 120.7(3)
C54 C55 C56 119.9(3)
F56 C56 C55 115.4(2)
F56 C56 C51 120.5(2)
C55 C56 C51 124.0(2)
C62 C61 C66 112.7(2)
C62 C61 B2 122.5(2)
C66 C61 B2 124.5(2)
F62 C62 C63 115.5(2)
F62 C62 C61 119.8(2)
C63 C62 C61 124.7(2)
F63 C63 C64 119.7(2)
F63 C63 C62 120.7(2)
C64 C63 C62 119.6(2)
F64 C64 C65 120.3(2)
F64 C64 C63 121.1(2)
C65 C64 C63 118.5(2)
F65 C65 C64 118.9(2)
F65 C65 C66 121.1(2)
C64 C65 C66 120.0(2)
F33 C66 C65 114.5(2)
F33 C66 C61 121.1(2)
C65 C66 C61 124.4(2)
C36 C31 C32 116.7(3)
C36 C31 C1 122.9(2)
C32 C31 C1 120.4(2)
C33 C32 C31 121.5(3)
C33 C32 H32 119.2
C31 C32 H32 119.2
C34 C33 C32 120.5(4)
C34 C33 H33 119.8
C32 C33 H33 119.8
C33 C34 C35 119.4(3)
C33 C34 H34 120.3
C35 C34 H34 120.3
C34 C35 C36 120.5(4)
C34 C35 H35 119.8
C36 C35 H35 119.8
C31 C36 C35 121.3(3)
C31 C36 H36 119.3
C35 C36 H36 119.3
C26 N21 C22 118.2(2)
C26 N21 B1 121.3(2)
C22 N21 B1 119.5(2)
N21 C22 C23 121.8(3)
N21 C22 H22 119.1
C23 C22 H22 119.1
C22 C23 C24 119.6(3)
C22 C23 H23 120.2
C24 C23 H23 120.2
C23 C24 C25 119.0(3)
C23 C24 H24 120.5
C25 C24 H24 120.5
C26 C25 C24 119.3(3)
C26 C25 H25 120.3
C24 C25 H25 120.3
N21 C26 C25 122.1(3)
N21 C26 H26 119.0
C25 C26 H26 119.0
Cl2 C71 Cl1 117.3(8)
Cl2 C71 H71A 108.0
Cl1 C71 H71A 108.0
Cl2 C71 H71B 108.0
Cl1 C71 H71B 108.0
H71A C71 H71B 107.2
Cl1A C71A Cl2A 115.5(13)
Cl1A C71A H71C 108.4
Cl2A C71A H71C 108.4
Cl1A C71A H71D 108.4
Cl2A C71A H71D 108.4
H71C C71A H71D 107.5

loop_
_geom_bond_atom_site_label_1
_geom_bond_atom_site_label_2
_geom_bond_distance
Si1 C7 1.869(3)
Si1 C6 1.874(3)
Si1 C4 1.877(3)
Si1 C5 1.885(3)
B2 C2 1.615(4)
B2 C41 1.637(4)
B2 C51 1.644(3)
B2 C61 1.658(4)
B1 N21 1.598(3)
B1 N11 1.613(3)
B1 C1 1.616(4)
B1 C4 1.632(3)
C4 C3 1.363(3)
C3 C42 1.491(3)
C3 C2 1.501(3)
C2 C1 1.348(3)
C1 C31 1.481(3)
C5 H5A 0.9700
C5 H5B 0.9700
C5 H5C 0.9700
C6 H6A 0.9700
C6 H6B 0.9700
C6 H6C 0.9700
C7 H7A 0.9700
C7 H7B 0.9700
C7 H7C 0.9700
N11 C12 1.339(3)
N11 C16 1.349(3)
C12 C13 1.384(4)
C12 H12 0.9400
C13 C14 1.366(4)
C13 H13 0.9400
C14 C15 1.375(4)
C14 H14 0.9400
C15 C16 1.367(4)
C15 H15 0.9400
C16 H16 0.9400
C41 C46 1.380(3)
C41 C42 1.414(3)
C42 C43 1.387(3)
F43 C43 1.346(3)
C43 C44 1.380(4)
F44 C44 1.349(3)
C44 C45 1.368(4)
F45 C45 1.353(3)
C45 C46 1.375(4)
F46 C46 1.355(3)
C51 C52 1.383(4)
C51 C56 1.387(4)
F52 C52 1.348(3)
C52 C53 1.379(4)
F53 C53 1.347(4)
C53 C54 1.366(4)
F54 C54 1.348(3)
C54 C55 1.367(4)
F55 C55 1.347(3)
C55 C56 1.378(4)
F56 C56 1.353(3)
C61 C62 1.387(3)
C61 C66 1.389(3)
F62 C62 1.350(3)
C62 C63 1.376(4)
F63 C63 1.349(3)
C63 C64 1.371(4)
F64 C64 1.346(3)
C64 C65 1.370(4)
F65 C65 1.349(3)
C65 C66 1.375(4)
C66 F33 1.358(3)
C31 C36 1.381(4)
C31 C32 1.391(4)
C32 C33 1.379(4)
C32 H32 0.9400
C33 C34 1.360(6)
C33 H33 0.9400
C34 C35 1.361(6)
C34 H34 0.9400
C35 C36 1.389(5)
C35 H35 0.9400
C36 H36 0.9400
N21 C26 1.349(3)
N21 C22 1.352(3)
C22 C23 1.372(4)
C22 H22 0.9400
C23 C24 1.373(5)
C23 H23 0.9400
C24 C25 1.376(5)
C24 H24 0.9400
C25 C26 1.372(4)
C25 H25 0.9400
C26 H26 0.9400
C71 Cl2 1.654(11)
C71 Cl1 1.667(9)
C71 H71A 0.9800
C71 H71B 0.9800
C71A Cl1A 1.667(14)
C71A Cl2A 1.692(15)
C71A H71C 0.9800
C71A H71D 0.9800

loop_
_geom_torsion_atom_site_label_1
_geom_torsion_atom_site_label_2
_geom_torsion_atom_site_label_3
_geom_torsion_atom_site_label_4
_geom_torsion
N21 B1 C4 C3 113.1(2)
N11 B1 C4 C3 -122.1(2)
C1 B1 C4 C3 -3.5(2)
N21 B1 C4 Si1 -72.6(3)
N11 B1 C4 Si1 52.2(3)
C1 B1 C4 Si1 170.82(16)
C7 Si1 C4 C3 62.1(3)
C6 Si1 C4 C3 -65.4(3)
C5 Si1 C4 C3 178.0(3)
C7 Si1 C4 B1 -110.3(2)
C6 Si1 C4 B1 122.2(2)
C5 Si1 C4 B1 5.6(2)
B1 C4 C3 C42 169.0(3)
Si1 C4 C3 C42 -4.5(5)
B1 C4 C3 C2 -1.6(3)
Si1 C4 C3 C2 -175.11(18)
C4 C3 C2 C1 7.4(3)
C42 C3 C2 C1 -166.0(2)
C4 C3 C2 B2 -178.0(2)
C42 C3 C2 B2 8.5(2)
C41 B2 C2 C1 158.6(3)
C51 B2 C2 C1 37.8(4)
C61 B2 C2 C1 -90.5(3)
C41 B2 C2 C3 -13.7(2)
C51 B2 C2 C3 -134.5(2)
C61 B2 C2 C3 97.2(2)
C3 C2 C1 C31 174.1(2)
B2 C2 C1 C31 1.7(5)
C3 C2 C1 B1 -9.1(3)
B2 C2 C1 B1 178.5(3)
N21 B1 C1 C2 -113.0(2)
N11 B1 C1 C2 126.0(2)
C4 B1 C1 C2 8.0(2)
N21 B1 C1 C31 63.7(3)
N11 B1 C1 C31 -57.3(3)
C4 B1 C1 C31 -175.4(2)
N21 B1 N11 C12 -0.2(3)
C1 B1 N11 C12 119.0(3)
C4 B1 N11 C12 -126.9(2)
N21 B1 N11 C16 -179.5(2)
C1 B1 N11 C16 -60.3(3)
C4 B1 N11 C16 53.8(3)
C16 N11 C12 C13 0.4(4)
B1 N11 C12 C13 -178.9(2)
N11 C12 C13 C14 -0.3(4)
C12 C13 C14 C15 -0.2(5)
C13 C14 C15 C16 0.7(4)
C12 N11 C16 C15 0.2(4)
B1 N11 C16 C15 179.5(3)
C14 C15 C16 N11 -0.7(4)
C2 B2 C41 C46 -166.9(2)
C51 B2 C41 C46 -52.7(3)
C61 B2 C41 C46 76.4(3)
C2 B2 C41 C42 15.0(2)
C51 B2 C41 C42 129.2(2)
C61 B2 C41 C42 -101.7(2)
C46 C41 C42 C43 -4.5(3)
B2 C41 C42 C43 173.9(2)
C46 C41 C42 C3 170.0(2)
B2 C41 C42 C3 -11.6(3)
C4 C3 C42 C43 4.6(5)
C2 C3 C42 C43 175.8(2)
C4 C3 C42 C41 -169.2(3)
C2 C3 C42 C41 2.0(3)
C41 C42 C43 F43 -177.2(2)
C3 C42 C43 F43 9.5(4)
C41 C42 C43 C44 3.4(4)
C3 C42 C43 C44 -170.0(2)
F43 C43 C44 F44 -0.9(3)
C42 C43 C44 F44 178.6(2)
F43 C43 C44 C45 -179.6(2)
C42 C43 C44 C45 -0.1(4)
F44 C44 C45 F45 -1.5(4)
C43 C44 C45 F45 177.2(2)
F44 C44 C45 C46 179.2(2)
C43 C44 C45 C46 -2.1(4)
F45 C45 C46 F46 0.4(4)
C44 C45 C46 F46 179.7(2)
F45 C45 C46 C41 -178.4(2)
C44 C45 C46 C41 0.9(4)
C42 C41 C46 F46 -176.3(2)
B2 C41 C46 F46 5.7(4)
C42 C41 C46 C45 2.4(4)
B2 C41 C46 C45 -175.6(2)
C2 B2 C51 C52 71.1(3)
C41 B2 C51 C52 -36.6(3)
C61 B2 C51 C52 -161.4(2)
C2 B2 C51 C56 -98.1(3)
C41 B2 C51 C56 154.2(2)
C61 B2 C51 C56 29.4(3)
C56 C51 C52 F52 178.7(3)
B2 C51 C52 F52 8.3(4)
C56 C51 C52 C53 1.9(4)
B2 C51 C52 C53 -168.6(3)
F52 C52 C53 F53 3.1(5)
C51 C52 C53 F53 -180.0(3)
F52 C52 C53 C54 -176.8(3)
C51 C52 C53 C54 0.2(5)
F53 C53 C54 F54 -2.6(5)
C52 C53 C54 F54 177.2(3)
F53 C53 C54 C55 178.3(3)
C52 C53 C54 C55 -1.9(5)
F54 C54 C55 F55 1.8(4)
C53 C54 C55 F55 -179.1(3)
F54 C54 C55 C56 -177.8(3)
C53 C54 C55 C56 1.3(4)
F55 C55 C56 F56 -0.9(4)
C54 C55 C56 F56 178.7(2)
F55 C55 C56 C51 -178.6(2)
C54 C55 C56 C51 0.9(4)
C52 C51 C56 F56 179.9(2)
B2 C51 C56 F56 -10.2(4)
C52 C51 C56 C55 -2.4(4)
B2 C51 C56 C55 167.4(2)
C2 B2 C61 C62 171.7(2)
C41 B2 C61 C62 -83.1(3)
C51 B2 C61 C62 46.9(3)
C2 B2 C61 C66 -13.9(3)
C41 B2 C61 C66 91.3(3)
C51 B2 C61 C66 -138.7(2)
C66 C61 C62 F62 -179.8(2)
B2 C61 C62 F62 -4.7(4)
C66 C61 C62 C63 0.6(4)
B2 C61 C62 C63 175.7(2)
F62 C62 C63 F63 0.2(3)
C61 C62 C63 F63 179.8(2)
F62 C62 C63 C64 179.9(2)
C61 C62 C63 C64 -0.5(4)
F63 C63 C64 F64 -0.2(4)
C62 C63 C64 F64 -179.9(2)
F63 C63 C64 C65 -179.8(2)
C62 C63 C64 C65 0.5(4)
F64 C64 C65 F65 0.8(4)
C63 C64 C65 F65 -179.6(2)
F64 C64 C65 C66 179.7(2)
C63 C64 C65 C66 -0.7(4)
F65 C65 C66 F33 0.6(3)
C64 C65 C66 F33 -178.3(2)
F65 C65 C66 C61 179.8(2)
C64 C65 C66 C61 0.9(4)
C62 C61 C66 F33 178.3(2)
B2 C61 C66 F33 3.4(4)
C62 C61 C66 C65 -0.9(4)
B2 C61 C66 C65 -175.8(2)
C2 C1 C31 C36 74.1(4)
B1 C1 C31 C36 -102.0(3)
C2 C1 C31 C32 -106.3(3)
B1 C1 C31 C32 77.6(3)
C36 C31 C32 C33 -1.0(5)
C1 C31 C32 C33 179.5(3)
C31 C32 C33 C34 1.7(5)
C32 C33 C34 C35 -1.0(6)
C33 C34 C35 C36 -0.4(6)
C32 C31 C36 C35 -0.4(5)
C1 C31 C36 C35 179.2(3)
C34 C35 C36 C31 1.1(6)
N11 B1 N21 C26 63.4(3)
C1 B1 N21 C26 -57.7(3)
C4 B1 N21 C26 -172.1(2)
N11 B1 N21 C22 -128.6(2)
C1 B1 N21 C22 110.3(3)
C4 B1 N21 C22 -4.0(3)
C26 N21 C22 C23 0.0(4)
B1 N21 C22 C23 -168.4(3)
N21 C22 C23 C24 0.6(5)
C22 C23 C24 C25 -1.0(6)
C23 C24 C25 C26 0.9(5)
C22 N21 C26 C25 -0.1(4)
B1 N21 C26 C25 168.1(3)
C24 C25 C26 N21 -0.3(5)
